data_7104520
loop_
_publ_author_name
'Xu, Ling'
'Yan, Shihai'
'Choi, Eun-Young'
'Lee, Jin Yong'
'Kwon, Young-Uk'

_publ_section_title
;
 Product control by halide ions of ionic liquids in the ionothermal
 syntheses of Ni-(H)BTC metal-organic frameworks.
;
_journal_issue 23
_journal_name_full 'Chemical communications (Cambridge, England)'
_journal_page_first 3431
_journal_page_last 3433
_journal_paper_doi 10.1039/b902223f
_journal_volume 34
_journal_year 2009
_chemical_formula_sum 'C52 H46 N4 Ni3 O26'
_chemical_formula_weight 1319.06
_chemical_name_systematic
;
?
;
_space_group_IT_number 14
_symmetry_cell_setting monoclinic
_symmetry_space_group_name_Hall '-P 2ybc'
_symmetry_space_group_name_H-M 'P 1 21/c 1'
_atom_sites_solution_hydrogens geom
_atom_sites_solution_primary direct
_atom_sites_solution_secondary difmap
_audit_creation_method SHELXL-97
_cell_angle_alpha 90.00
_cell_angle_beta 98.170(5)
_cell_angle_gamma 90.00
_cell_formula_units_Z 2
_cell_length_a 10.781(3)
_cell_length_b 13.903(4)
_cell_length_c 18.740(5)
_cell_measurement_reflns_used 5365
_cell_measurement_temperature 173(2)
_cell_measurement_theta_max 28.12
_cell_measurement_theta_min 2.20
_cell_volume 2780.4(12)
_computing_cell_refinement 'Bruker SMART'
_computing_data_collection 'Bruker SMART'
_computing_data_reduction 'Bruker SAINT'
_computing_molecular_graphics 'Bruker SHELXTL'
_computing_publication_material 'Bruker SHELXTL'
_computing_structure_refinement 'Bruker SHELXTL'
_computing_structure_solution 'Bruker SHELXTL'
_diffrn_ambient_temperature 173(2)
_diffrn_measured_fraction_theta_full 0.982
_diffrn_measured_fraction_theta_max 0.982
_diffrn_measurement_device_type 'CCD area detector'
_diffrn_measurement_method 'phi and omega scans'
_diffrn_radiation_monochromator graphite
_diffrn_radiation_source 'sealed tube'
_diffrn_radiation_type MoK\a
_diffrn_radiation_wavelength 0.71073
_diffrn_reflns_av_R_equivalents 0.0757
_diffrn_reflns_av_sigmaI/netI 0.1223
_diffrn_reflns_limit_h_max 14
_diffrn_reflns_limit_h_min -12
_diffrn_reflns_limit_k_max 18
_diffrn_reflns_limit_k_min -15
_diffrn_reflns_limit_l_max 24
_diffrn_reflns_limit_l_min -24
_diffrn_reflns_number 19885
_diffrn_reflns_theta_full 28.36
_diffrn_reflns_theta_max 28.36
_diffrn_reflns_theta_min 1.83
_exptl_absorpt_coefficient_mu 1.098
_exptl_absorpt_correction_T_max 0.877
_exptl_absorpt_correction_T_min 0.768
_exptl_absorpt_correction_type multi-scan
_exptl_absorpt_process_details sadabs
_exptl_crystal_colour green
_exptl_crystal_density_diffrn 1.576
_exptl_crystal_density_method 'not measured'
_exptl_crystal_description needle
_exptl_crystal_F_000 1356
_exptl_crystal_size_max 0.30
_exptl_crystal_size_mid 0.15
_exptl_crystal_size_min 0.12
_refine_diff_density_max 1.786
_refine_diff_density_min -0.887
_refine_diff_density_rms 0.172
_refine_ls_extinction_method none
_refine_ls_goodness_of_fit_ref 1.002
_refine_ls_hydrogen_treatment constr
_refine_ls_matrix_type full
_refine_ls_number_parameters 361
_refine_ls_number_reflns 6830
_refine_ls_number_restraints 1050
_refine_ls_restrained_S_all 0.946
_refine_ls_R_factor_all 0.1225
_refine_ls_R_factor_gt 0.0703
_refine_ls_shift/su_max 0.021
_refine_ls_shift/su_mean 0.000
_refine_ls_structure_factor_coef Fsqd
_refine_ls_weighting_details 'calc w=1/[\s^2^(Fo^2^)+(0.0942P)^2^+5.9370P] where P=(Fo^2^+2Fc^2^)/3'
_refine_ls_weighting_scheme calc
_refine_ls_wR_factor_gt 0.1732
_refine_ls_wR_factor_ref 0.2142
_reflns_number_gt 4142
_reflns_number_total 6830
_reflns_threshold_expression >2sigma(I)
_cod_data_source_file b902223f.txt
_cod_data_source_block 14
_cod_depositor_comments
;
The following automatic conversions were performed:
'_symmetry_cell_setting' value 'Monoclinic' changed to 'monoclinic'
according to '/home/saulius/struct/CIF-dictionaries/cif_core.dic'
dictionary named 'cif_core.dic' version 2.4.1 from
2010-06-29.

'_refine_ls_hydrogen_treatment' value 'Constr' changed to
'constr' according to '/home/saulius/struct/CIF-dictionaries/cif_core.dic'
dictionary named 'cif_core.dic' version 2.4.1 from 2010-06-29.

Automatic conversion script
Id: cif_fix_enum 1527 2010-12-29 10:47:43Z saulius 
;
_cod_original_sg_symbol_H-M 'P2(1)/c '
_cod_database_code 7104520

loop_
_symmetry_equiv_pos_as_xyz
'x, y, z'
'-x, y+1/2, -z+1/2'
'-x, -y, -z'
'x, -y-1/2, z-1/2'

loop_
_atom_site_label
_atom_site_type_symbol
_atom_site_fract_x
_atom_site_fract_y
_atom_site_fract_z
_atom_site_U_iso_or_equiv
_atom_site_adp_type
_atom_site_occupancy
_atom_site_symmetry_multiplicity
_atom_site_calc_flag
_atom_site_refinement_flags
_atom_site_disorder_assembly
_atom_site_disorder_group
Ni1 Ni -0.39430(2) 0.769207(18) -0.023750(13) 0.01085(6) Uani 1 1 d U . .
Ni2 Ni -0.5000 1.0000 0.0000 0.01067(8) Uani 1 2 d SU . .
C21 C -0.00095(7) 0.75702(6) -0.03389(4) 0.0191(4) Uani 1 1 d GU . .
C22 C 0.10848(7) 0.81053(6) -0.01840(5) 0.0181(4) Uani 1 1 d GU . .
H22A H 0.1041 0.8777 -0.0096 0.022 Uiso 1 1 calc R . .
C23 C 0.22437(7) 0.76584(7) -0.01577(5) 0.0176(4) Uani 1 1 d GU . .
C24 C 0.23083(7) 0.66763(7) -0.02862(5) 0.0198(4) Uani 1 1 d GU . .
H24A H 0.3100 0.6371 -0.0268 0.024 Uiso 1 1 calc R . .
C25 C 0.12141(8) 0.61411(6) -0.04412(5) 0.0218(5) Uani 1 1 d GU . .
C26 C 0.00552(8) 0.65881(6) -0.04675(4) 0.0210(5) Uani 1 1 d GU . .
H26A H -0.0693 0.6222 -0.0573 0.025 Uiso 1 1 calc R . .
C27 C -0.12539(18) 0.80429(15) -0.02747(10) 0.0152(4) Uani 1 1 d U . .
C28 C 0.34700(18) 0.81841(14) -0.00478(10) 0.0139(4) Uani 1 1 d U . .
C29 C 0.1280(2) 0.50852(16) -0.05780(12) 0.0216(5) Uani 1 1 d U . .
O21 O -0.22311(13) 0.75848(10) -0.05638(7) 0.0158(3) Uani 1 1 d U . .
O22 O -0.12778(14) 0.88267(11) 0.00441(9) 0.0255(4) Uani 1 1 d U . .
O23 O 0.34780(13) 0.90793(10) -0.01505(8) 0.0177(3) Uani 1 1 d U . .
O24 O 0.44118(13) 0.76547(10) 0.01307(8) 0.0170(3) Uani 1 1 d U . .
O25 O 0.24047(14) 0.47191(11) -0.03226(9) 0.0282(4) Uani 1 1 d U . .
O26 O 0.04346(15) 0.46096(12) -0.08850(10) 0.0338(5) Uani 1 1 d U . .
C11 C -0.47371(10) 0.51840(11) -0.16854(8) 0.0166(4) Uani 1 1 d GU . .
C12 C -0.47175(12) 0.50776(12) -0.24213(8) 0.0192(4) Uani 1 1 d GU . .
H12A H -0.4328 0.5552 -0.2679 0.023 Uiso 1 1 calc R . .
C13 C -0.52653(10) 0.42817(8) -0.27766(6) 0.0176(4) Uani 1 1 d GU . .
C14 C -0.57956(15) 0.35691(10) -0.23963(7) 0.0196(4) Uani 1 1 d GU . .
H14A H -0.6145 0.3011 -0.2640 0.024 Uiso 1 1 calc R . .
C15 C -0.58144(17) 0.36728(13) -0.16602(7) 0.0191(4) Uani 1 1 d GU . .
C16 C -0.53029(17) 0.44890(14) -0.13043(6) 0.0171(4) Uani 1 1 d GU . .
H16A H -0.5339 0.4572 -0.0804 0.021 Uiso 1 1 calc R . .
C17 C -0.40828(18) 0.60068(15) -0.12766(10) 0.0145(4) Uani 1 1 d U . .
C18 C -0.53080(18) 0.41605(14) -0.35900(10) 0.0141(4) Uani 1 1 d U . .
C19 C -0.63449(19) 0.28601(15) -0.12607(11) 0.0158(4) Uani 1 1 d U . .
O11 O -0.44515(13) 0.63484(10) -0.07404(7) 0.0162(3) Uani 1 1 d U . .
O12 O -0.30724(14) 0.63285(11) -0.15334(8) 0.0240(4) Uani 1 1 d U . .
O13 O -0.52005(14) 0.49103(10) -0.39458(7) 0.0183(3) Uani 1 1 d U . .
O14 O -0.54145(13) 0.33057(10) -0.38084(7) 0.0169(3) Uani 1 1 d U . .
O15 O -0.63430(15) 0.20310(11) -0.15089(8) 0.0224(4) Uani 1 1 d U . .
O16 O -0.67480(13) 0.30764(10) -0.06696(7) 0.0148(3) Uani 1 1 d U . .
O1W O -0.35962(12) 0.89704(9) 0.03208(7) 0.0121(3) Uani 1 1 d U . .
N1 N -0.2635(4) 0.3079(3) -0.2777(2) 0.0926(7) Uani 1 1 d U . .
N2 N -0.1777(3) 0.4464(3) -0.26416(19) 0.0840(7) Uani 1 1 d U . .
C1 C -0.2308(4) 0.3782(3) -0.3124(2) 0.0765(6) Uani 1 1 d U . .
H1A H -0.2408 0.3835 -0.3635 0.092 Uiso 1 1 calc R . .
C2 C -0.2323(4) 0.3203(4) -0.2058(3) 0.0893(6) Uani 1 1 d U . .
H2A H -0.2449 0.2772 -0.1681 0.107 Uiso 1 1 calc R . .
C3 C -0.1797(4) 0.4075(4) -0.2002(2) 0.0891(7) Uani 1 1 d U . .
H3A H -0.1479 0.4375 -0.1559 0.107 Uiso 1 1 calc R . .
C4 C -0.3274(8) 0.2150(6) -0.2949(4) 0.2015(15) Uani 1 1 d U . .
H4A H -0.3486 0.2085 -0.3473 0.302 Uiso 1 1 calc R . .
H4B H -0.4043 0.2126 -0.2726 0.302 Uiso 1 1 calc R . .
H4C H -0.2718 0.1622 -0.2761 0.302 Uiso 1 1 calc R . .
C5 C -0.1381(5) 0.5457(4) -0.2866(3) 0.1144(7) Uani 1 1 d U . .
H5A H -0.1662 0.5521 -0.3390 0.137 Uiso 1 1 calc R . .
H5B H -0.1858 0.5935 -0.2623 0.137 Uiso 1 1 calc R . .
C6 C -0.0177(9) 0.5716(8) -0.2745(6) 0.2529(8) Uani 1 1 d U . .
H6A H -0.0012 0.6027 -0.2266 0.304 Uiso 1 1 calc R . .
H6B H -0.0029 0.6203 -0.3109 0.304 Uiso 1 1 calc R . .
C7 C 0.0779(16) 0.4889(11) -0.2768(10) 0.4319(8) Uani 1 1 d U . .
H7B H 0.0388 0.4253 -0.2718 0.518 Uiso 1 1 calc R . .
H7C H 0.1510 0.4964 -0.2388 0.518 Uiso 1 1 calc R . .
C8 C 0.1160(11) 0.5026(7) -0.3544(6) 0.2789(16) Uani 1 1 d U . .
H8C H 0.1782 0.4540 -0.3625 0.418 Uiso 1 1 calc R . .
H8D H 0.1517 0.5669 -0.3582 0.418 Uiso 1 1 calc R . .
H8A H 0.0416 0.4955 -0.3907 0.418 Uiso 1 1 calc R . .

loop_
_atom_site_aniso_label
_atom_site_aniso_U_11
_atom_site_aniso_U_22
_atom_site_aniso_U_33
_atom_site_aniso_U_23
_atom_site_aniso_U_13
_atom_site_aniso_U_12
Ni1 0.01132(10) 0.00908(11) 0.01269(10) -0.00002(9) 0.00359(9) 0.00012(9)
Ni2 0.01212(15) 0.00832(15) 0.01203(14) -0.00044(13) 0.00324(12) -0.00006(13)
C21 0.0187(7) 0.0175(8) 0.0218(7) -0.0002(6) 0.0056(6) -0.0020(6)
C22 0.0167(7) 0.0181(8) 0.0199(7) 0.0016(6) 0.0039(6) 0.0000(6)
C23 0.0156(7) 0.0168(8) 0.0212(7) 0.0006(6) 0.0058(6) -0.0001(6)
C24 0.0172(7) 0.0172(8) 0.0253(8) -0.0012(7) 0.0035(6) 0.0026(6)
C25 0.0219(8) 0.0178(8) 0.0263(8) -0.0012(7) 0.0055(6) -0.0005(7)
C26 0.0190(8) 0.0191(8) 0.0252(8) -0.0008(7) 0.0048(6) -0.0029(6)
C27 0.0143(7) 0.0149(7) 0.0173(7) 0.0008(6) 0.0053(6) -0.0050(6)
C28 0.0129(7) 0.0129(7) 0.0164(7) -0.0010(6) 0.0039(6) 0.0006(6)
C29 0.0207(8) 0.0190(8) 0.0246(8) -0.0003(7) 0.0016(6) -0.0029(7)
O21 0.0131(6) 0.0171(6) 0.0174(6) -0.0026(5) 0.0027(5) -0.0026(5)
O22 0.0186(7) 0.0219(7) 0.0363(8) -0.0096(7) 0.0047(6) -0.0018(6)
O23 0.0172(6) 0.0145(6) 0.0225(6) 0.0007(5) 0.0060(5) -0.0008(5)
O24 0.0157(6) 0.0173(6) 0.0180(6) 0.0025(5) 0.0023(5) 0.0000(5)
O25 0.0200(7) 0.0164(7) 0.0475(9) -0.0053(7) 0.0027(7) 0.0043(6)
O26 0.0272(8) 0.0221(8) 0.0494(9) -0.0062(7) -0.0035(7) 0.0004(7)
C11 0.0190(7) 0.0142(8) 0.0169(7) -0.0017(6) 0.0035(6) -0.0026(6)
C12 0.0208(7) 0.0187(8) 0.0192(7) -0.0005(6) 0.0071(6) -0.0020(6)
C13 0.0207(8) 0.0168(8) 0.0151(7) -0.0002(6) 0.0022(6) -0.0041(6)
C14 0.0227(8) 0.0187(8) 0.0173(7) -0.0010(6) 0.0021(6) -0.0032(7)
C15 0.0207(8) 0.0193(8) 0.0178(7) -0.0009(6) 0.0047(6) 0.0000(6)
C16 0.0193(7) 0.0171(8) 0.0153(7) -0.0001(6) 0.0040(6) -0.0018(6)
C17 0.0156(7) 0.0144(7) 0.0138(7) 0.0008(6) 0.0030(6) -0.0012(6)
C18 0.0140(7) 0.0133(7) 0.0155(7) 0.0003(6) 0.0040(6) -0.0014(6)
C19 0.0168(7) 0.0157(8) 0.0151(7) 0.0005(6) 0.0028(6) 0.0002(6)
O11 0.0188(6) 0.0137(6) 0.0168(5) -0.0038(5) 0.0049(5) -0.0016(5)
O12 0.0271(7) 0.0247(8) 0.0233(6) -0.0077(6) 0.0140(6) -0.0096(6)
O13 0.0256(6) 0.0174(6) 0.0130(5) -0.0001(5) 0.0061(5) -0.0035(5)
O14 0.0203(6) 0.0158(6) 0.0147(5) -0.0006(5) 0.0025(5) -0.0040(5)
O15 0.0363(8) 0.0149(7) 0.0174(6) -0.0045(6) 0.0083(6) -0.0059(6)
O16 0.0182(6) 0.0134(6) 0.0128(5) 0.0015(5) 0.0027(5) 0.0019(5)
O1W 0.0138(5) 0.0082(5) 0.0142(5) -0.0022(5) 0.0015(4) 0.0000(5)
N1 0.0890(11) 0.0914(11) 0.0965(11) -0.0051(9) 0.0098(9) 0.0016(9)
N2 0.0832(11) 0.0856(11) 0.0834(11) -0.0064(9) 0.0129(9) 0.0002(9)
C1 0.0760(10) 0.0776(10) 0.0747(10) -0.0048(8) 0.0067(8) 0.0021(8)
C2 0.0883(10) 0.0903(10) 0.0898(10) 0.0023(8) 0.0146(8) 0.0049(8)
C3 0.0872(10) 0.0920(10) 0.0877(10) -0.0003(8) 0.0112(8) 0.0017(8)
C4 0.199(2) 0.201(2) 0.203(2) -0.0058(19) 0.0233(19) 0.0030(19)
C5 0.1129(12) 0.1164(12) 0.1142(12) -0.0015(10) 0.0173(9) 0.0010(10)
C6 0.2526(12) 0.2534(12) 0.2529(13) -0.0003(10) 0.0364(10) 0.0003(10)
C7 0.4320(12) 0.4317(12) 0.4319(13) 0.0002(10) 0.0614(10) 0.0003(10)
C8 0.283(2) 0.276(2) 0.279(2) -0.0056(19) 0.0422(19) 0.0021(19)

loop_
_atom_type_symbol
_atom_type_description
_atom_type_scat_dispersion_real
_atom_type_scat_dispersion_imag
_atom_type_scat_source
C C 0.0033 0.0016 'International Tables Vol C Tables 4.2.6.8 and 6.1.1.4'
H H 0.0000 0.0000 'International Tables Vol C Tables 4.2.6.8 and 6.1.1.4'
N N 0.0061 0.0033 'International Tables Vol C Tables 4.2.6.8 and 6.1.1.4'
O O 0.0106 0.0060 'International Tables Vol C Tables 4.2.6.8 and 6.1.1.4'
Ni Ni 0.3393 1.1124 'International Tables Vol C Tables 4.2.6.8 and 6.1.1.4'

loop_
_geom_angle_atom_site_label_1
_geom_angle_atom_site_label_2
_geom_angle_atom_site_label_3
_geom_angle
_geom_angle_site_symmetry_1
_geom_angle_site_symmetry_3
_geom_angle_publ_flag
O24 Ni1 O14 96.18(6) 1_455 2_454 ?
O24 Ni1 O21 173.71(6) 1_455 . ?
O14 Ni1 O21 88.65(6) 2_454 . ?
O24 Ni1 O16 86.33(6) 1_455 3_465 ?
O14 Ni1 O16 173.32(6) 2_454 3_465 ?
O21 Ni1 O16 88.44(6) . 3_465 ?
O24 Ni1 O1W 87.31(6) 1_455 . ?
O14 Ni1 O1W 95.72(6) 2_454 . ?
O21 Ni1 O1W 96.24(6) . . ?
O16 Ni1 O1W 90.58(6) 3_465 . ?
O24 Ni1 O11 86.82(6) 1_455 . ?
O14 Ni1 O11 86.81(6) 2_454 . ?
O21 Ni1 O11 89.43(6) . . ?
O16 Ni1 O11 87.15(6) 3_465 . ?
O1W Ni1 O11 173.83(6) . . ?
O13 Ni2 O13 180.0 2_454 4_576 ?
O13 Ni2 O23 91.23(6) 2_454 1_455 ?
O13 Ni2 O23 88.77(6) 4_576 1_455 ?
O13 Ni2 O23 88.77(6) 2_454 3_575 ?
O13 Ni2 O23 91.23(6) 4_576 3_575 ?
O23 Ni2 O23 180.0 1_455 3_575 ?
O13 Ni2 O1W 86.29(5) 2_454 3_475 ?
O13 Ni2 O1W 93.71(5) 4_576 3_475 ?
O23 Ni2 O1W 81.83(6) 1_455 3_475 ?
O23 Ni2 O1W 98.17(6) 3_575 3_475 ?
O13 Ni2 O1W 93.71(5) 2_454 . ?
O13 Ni2 O1W 86.29(5) 4_576 . ?
O23 Ni2 O1W 98.17(6) 1_455 . ?
O23 Ni2 O1W 81.83(6) 3_575 . ?
O1W Ni2 O1W 180.0 3_475 . ?
C22 C21 C26 120.0 . . ?
C22 C21 C27 119.10(8) . . ?
C26 C21 C27 120.47(8) . . ?
C23 C22 C21 120.0 . . ?
C23 C22 H22A 120.0 . . ?
C21 C22 H22A 120.0 . . ?
C22 C23 C24 120.0 . . ?
C22 C23 C28 123.89(9) . . ?
C24 C23 C28 115.96(9) . . ?
C25 C24 C23 120.0 . . ?
C25 C24 H24A 120.0 . . ?
C23 C24 H24A 120.0 . . ?
C24 C25 C26 120.0 . . ?
C24 C25 C29 120.13(9) . . ?
C26 C25 C29 119.87(9) . . ?
C25 C26 C21 120.0 . . ?
C25 C26 H26A 120.0 . . ?
C21 C26 H26A 120.0 . . ?
O22 C27 O21 124.43(19) . . ?
O22 C27 C21 119.82(16) . . ?
O21 C27 C21 115.75(16) . . ?
O23 C28 O24 126.51(18) . . ?
O23 C28 C23 119.07(16) . . ?
O24 C28 C23 114.41(16) . . ?
O26 C29 O25 123.2(2) . . ?
O26 C29 C25 124.77(19) . . ?
O25 C29 C25 112.04(16) . . ?
C27 O21 Ni1 124.27(13) . . ?
C28 O23 Ni2 127.82(12) . 1_655 ?
C28 O24 Ni1 128.02(13) . 1_655 ?
C12 C11 C16 120.29(8) . . ?
C12 C11 C17 121.11(9) . . ?
C16 C11 C17 118.47(14) . . ?
C11 C12 C13 119.88(10) . . ?
C11 C12 H12A 120.1 . . ?
C13 C12 H12A 120.1 . . ?
C14 C13 C12 120.21(10) . . ?
C14 C13 C18 118.47(10) . . ?
C12 C13 C18 121.33(13) . . ?
C13 C14 C15 120.0 . . ?
C13 C14 H14A 120.0 . . ?
C15 C14 H14A 120.0 . . ?
C14 C15 C16 120.0 . . ?
C14 C15 C19 118.28(12) . . ?
C16 C15 C19 121.66(11) . . ?
C15 C16 C11 119.55(7) . . ?
C15 C16 H16A 120.2 . . ?
C11 C16 H16A 120.2 . . ?
O11 C17 O12 122.92(18) . . ?
O11 C17 C11 122.07(18) . . ?
O12 C17 C11 115.01(16) . . ?
O13 C18 O14 128.69(18) . . ?
O13 C18 C13 116.60(16) . . ?
O14 C18 C13 114.68(16) . . ?
O15 C19 O16 124.03(19) . . ?
O15 C19 C15 119.14(18) . . ?
O16 C19 C15 116.81(17) . . ?
C17 O11 Ni1 127.51(13) . . ?
C18 O13 Ni2 127.07(13) . 2_444 ?
C18 O14 Ni1 133.94(13) . 2_444 ?
C19 O16 Ni1 117.72(12) . 3_465 ?
Ni1 O1W Ni2 111.61(6) . . ?
C1 N1 C2 111.7(4) . . ?
C1 N1 C4 136.6(5) . . ?
C2 N1 C4 111.8(5) . . ?
C3 N2 C1 104.8(4) . . ?
C3 N2 C5 131.7(4) . . ?
C1 N2 C5 123.4(4) . . ?
N1 C1 N2 108.5(4) . . ?
N1 C1 H1A 125.7 . . ?
N2 C1 H1A 125.7 . . ?
C3 C2 N1 103.7(4) . . ?
C3 C2 H2A 128.2 . . ?
N1 C2 H2A 128.2 . . ?
N2 C3 C2 111.3(4) . . ?
N2 C3 H3A 124.3 . . ?
C2 C3 H3A 124.3 . . ?
N1 C4 H4A 109.5 . . ?
N1 C4 H4B 109.5 . . ?
H4A C4 H4B 109.5 . . ?
N1 C4 H4C 109.5 . . ?
H4A C4 H4C 109.5 . . ?
H4B C4 H4C 109.5 . . ?
C6 C5 N2 120.2(6) . . ?
C6 C5 H5A 107.3 . . ?
N2 C5 H5A 107.3 . . ?
C6 C5 H5B 107.3 . . ?
N2 C5 H5B 107.3 . . ?
H5A C5 H5B 106.9 . . ?
C5 C6 C7 115.5(10) . . ?
C5 C6 H6A 108.4 . . ?
C7 C6 H6A 108.4 . . ?
C5 C6 H6B 108.4 . . ?
C7 C6 H6B 108.4 . . ?
H6A C6 H6B 107.5 . . ?
C6 C7 C8 101.4(11) . . ?
C6 C7 H7B 111.5 . . ?
C8 C7 H7B 111.5 . . ?
C6 C7 H7C 111.5 . . ?
C8 C7 H7C 111.5 . . ?
H7B C7 H7C 109.3 . . ?
C7 C8 H8C 109.5 . . ?
C7 C8 H8D 109.5 . . ?
H8C C8 H8D 109.5 . . ?
C7 C8 H8A 109.5 . . ?
H8C C8 H8A 109.5 . . ?
H8D C8 H8A 109.5 . . ?

loop_
_geom_bond_atom_site_label_1
_geom_bond_atom_site_label_2
_geom_bond_distance
_geom_bond_site_symmetry_2
_geom_bond_publ_flag
Ni1 O24 1.9932(16) 1_455 ?
Ni1 O14 2.0130(14) 2_454 ?
Ni1 O21 2.0306(15) . ?
Ni1 O16 2.0558(14) 3_465 ?
Ni1 O1W 2.0693(14) . ?
Ni1 O11 2.1288(15) . ?
Ni2 O13 2.0215(15) 2_454 ?
Ni2 O13 2.0215(15) 4_576 ?
Ni2 O23 2.0686(15) 1_455 ?
Ni2 O23 2.0686(15) 3_575 ?
Ni2 O1W 2.1077(13) 3_475 ?
Ni2 O1W 2.1077(13) . ?
C21 C22 1.3900 . ?
C21 C26 1.3900 . ?
C21 C27 1.514(2) . ?
C22 C23 1.3900 . ?
C22 H22A 0.9500 . ?
C23 C24 1.3900 . ?
C23 C28 1.499(2) . ?
C24 C25 1.3900 . ?
C24 H24A 0.9500 . ?
C25 C26 1.3900 . ?
C25 C29 1.494(2) . ?
C26 H26A 0.9500 . ?
C27 O22 1.245(3) . ?
C27 O21 1.283(2) . ?
C28 O23 1.260(2) . ?
C28 O24 1.260(2) . ?
C29 O26 1.204(3) . ?
C29 O25 1.339(3) . ?
O23 Ni2 2.0686(14) 1_655 ?
O24 Ni1 1.9932(16) 1_655 ?
C11 C12 1.3900 . ?
C11 C16 1.393(2) . ?
C11 C17 1.497(2) . ?
C12 C13 1.3801(15) . ?
C12 H12A 0.9500 . ?
C13 C14 1.3900 . ?
C13 C18 1.528(2) . ?
C14 C15 1.3900 . ?
C14 H14A 0.9500 . ?
C15 C16 1.3900 . ?
C15 C19 1.512(2) . ?
C16 H16A 0.9500 . ?
C17 O11 1.228(2) . ?
C17 O12 1.329(3) . ?
C18 O13 1.252(2) . ?
C18 O14 1.257(2) . ?
C19 O15 1.243(3) . ?
C19 O16 1.282(2) . ?
O13 Ni2 2.0215(15) 2_444 ?
O14 Ni1 2.0130(14) 2_444 ?
O16 Ni1 2.0558(14) 3_465 ?
N1 C1 1.252(6) . ?
N1 C2 1.353(6) . ?
N1 C4 1.478(9) . ?
N2 C3 1.318(6) . ?
N2 C1 1.378(5) . ?
N2 C5 1.521(7) . ?
C1 H1A 0.9500 . ?
C2 C3 1.336(7) . ?
C2 H2A 0.9500 . ?
C3 H3A 0.9500 . ?
C4 H4A 0.9800 . ?
C4 H4B 0.9800 . ?
C4 H4C 0.9800 . ?
C5 C6 1.335(10) . ?
C5 H5A 0.9900 . ?
C5 H5B 0.9900 . ?
C6 C7 1.548(19) . ?
C6 H6A 0.9900 . ?
C6 H6B 0.9900 . ?
C7 C8 1.58(2) . ?
C7 H7B 0.9900 . ?
C7 H7C 0.9900 . ?
C8 H8C 0.9800 . ?
C8 H8D 0.9800 . ?
C8 H8A 0.9800 . ?

loop_
_geom_torsion_atom_site_label_1
_geom_torsion_atom_site_label_2
_geom_torsion_atom_site_label_3
_geom_torsion_atom_site_label_4
_geom_torsion
_geom_torsion_site_symmetry_1
_geom_torsion_site_symmetry_2
_geom_torsion_site_symmetry_3
_geom_torsion_site_symmetry_4
_geom_torsion_publ_flag
C26 C21 C22 C23 0.0 . . . . ?
C27 C21 C22 C23 172.51(9) . . . . ?
C21 C22 C23 C24 0.0 . . . . ?
C21 C22 C23 C28 175.43(11) . . . . ?
C22 C23 C24 C25 0.0 . . . . ?
C28 C23 C24 C25 -175.79(10) . . . . ?
C23 C24 C25 C26 0.0 . . . . ?
C23 C24 C25 C29 -179.87(12) . . . . ?
C24 C25 C26 C21 0.0 . . . . ?
C29 C25 C26 C21 179.87(12) . . . . ?
C22 C21 C26 C25 0.0 . . . . ?
C27 C21 C26 C25 -172.41(9) . . . . ?
C22 C21 C27 O22 -13.9(2) . . . . ?
C26 C21 C27 O22 158.55(14) . . . . ?
C22 C21 C27 O21 166.10(12) . . . . ?
C26 C21 C27 O21 -21.42(19) . . . . ?
C22 C23 C28 O23 -17.4(2) . . . . ?
C24 C23 C28 O23 158.24(14) . . . . ?
C22 C23 C28 O24 163.93(11) . . . . ?
C24 C23 C28 O24 -20.47(19) . . . . ?
C24 C25 C29 O26 -160.53(19) . . . . ?
C26 C25 C29 O26 19.6(3) . . . . ?
C24 C25 C29 O25 19.0(2) . . . . ?
C26 C25 C29 O25 -160.85(13) . . . . ?
O22 C27 O21 Ni1 -26.7(3) . . . . ?
C21 C27 O21 Ni1 153.27(11) . . . . ?
O24 Ni1 O21 C27 -105.7(5) 1_455 . . . ?
O14 Ni1 O21 C27 114.01(16) 2_454 . . . ?
O16 Ni1 O21 C27 -72.01(15) 3_465 . . . ?
O1W Ni1 O21 C27 18.40(16) . . . . ?
O11 Ni1 O21 C27 -159.17(15) . . . . ?
O24 C28 O23 Ni2 -4.4(3) . . . 1_655 ?
C23 C28 O23 Ni2 177.07(10) . . . 1_655 ?
O23 C28 O24 Ni1 -42.0(3) . . . 1_655 ?
C23 C28 O24 Ni1 136.63(13) . . . 1_655 ?
C16 C11 C12 C13 0.25(8) . . . . ?
C17 C11 C12 C13 176.17(18) . . . . ?
C11 C12 C13 C14 -2.37(13) . . . . ?
C11 C12 C13 C18 177.52(10) . . . . ?
C12 C13 C14 C15 2.25(12) . . . . ?
C18 C13 C14 C15 -177.64(10) . . . . ?
C13 C14 C15 C16 0.0 . . . . ?
C13 C14 C15 C19 -177.17(17) . . . . ?
C14 C15 C16 C11 -2.10(13) . . . . ?
C19 C15 C16 C11 174.97(19) . . . . ?
C12 C11 C16 C15 1.98(15) . . . . ?
C17 C11 C16 C15 -174.04(13) . . . . ?
C12 C11 C17 O11 150.46(14) . . . . ?
C16 C11 C17 O11 -33.5(3) . . . . ?
C12 C11 C17 O12 -30.22(19) . . . . ?
C16 C11 C17 O12 145.77(17) . . . . ?
C14 C13 C18 O13 158.09(14) . . . . ?
C12 C13 C18 O13 -21.8(2) . . . . ?
C14 C13 C18 O14 -23.7(2) . . . . ?
C12 C13 C18 O14 156.38(15) . . . . ?
C14 C15 C19 O15 24.6(2) . . . . ?
C16 C15 C19 O15 -152.48(15) . . . . ?
C14 C15 C19 O16 -156.86(12) . . . . ?
C16 C15 C19 O16 26.0(2) . . . . ?
O12 C17 O11 Ni1 16.4(3) . . . . ?
C11 C17 O11 Ni1 -164.31(12) . . . . ?
O24 Ni1 O11 C17 154.48(16) 1_455 . . . ?
O14 Ni1 O11 C17 58.10(16) 2_454 . . . ?
O21 Ni1 O11 C17 -30.58(16) . . . . ?
O16 Ni1 O11 C17 -119.04(16) 3_465 . . . ?
O1W Ni1 O11 C17 172.5(4) . . . . ?
O14 C18 O13 Ni2 -6.1(3) . . . 2_444 ?
C13 C18 O13 Ni2 171.79(10) . . . 2_444 ?
O13 C18 O14 Ni1 -25.4(3) . . . 2_444 ?
C13 C18 O14 Ni1 156.70(12) . . . 2_444 ?
O15 C19 O16 Ni1 51.9(2) . . . 3_465 ?
C15 C19 O16 Ni1 -126.49(15) . . . 3_465 ?
O24 Ni1 O1W Ni2 -57.09(7) 1_455 . . . ?
O14 Ni1 O1W Ni2 38.86(7) 2_454 . . . ?
O21 Ni1 O1W Ni2 128.12(7) . . . . ?
O16 Ni1 O1W Ni2 -143.39(7) 3_465 . . . ?
O11 Ni1 O1W Ni2 -75.1(5) . . . . ?
O13 Ni2 O1W Ni1 -54.85(7) 2_454 . . . ?
O13 Ni2 O1W Ni1 125.15(7) 4_576 . . . ?
O23 Ni2 O1W Ni1 36.93(7) 1_455 . . . ?
O23 Ni2 O1W Ni1 -143.07(7) 3_575 . . . ?
O1W Ni2 O1W Ni1 43(74) 3_475 . . . ?
C2 N1 C1 N2 -2.3(5) . . . . ?
C4 N1 C1 N2 177.6(6) . . . . ?
C3 N2 C1 N1 2.0(5) . . . . ?
C5 N2 C1 N1 -174.1(4) . . . . ?
C1 N1 C2 C3 1.6(5) . . . . ?
C4 N1 C2 C3 -178.3(5) . . . . ?
C1 N2 C3 C2 -1.0(5) . . . . ?
C5 N2 C3 C2 174.6(4) . . . . ?
N1 C2 C3 N2 -0.3(5) . . . . ?
C3 N2 C5 C6 68.5(9) . . . . ?
C1 N2 C5 C6 -116.6(7) . . . . ?
N2 C5 C6 C7 31.3(13) . . . . ?
C5 C6 C7 C8 100.8(11) . . . . ?
